data_1536181
loop_
_publ_author_name
'Nuss, J.'
'Jansen, M.'

_publ_section_title
;
 Ba3 P3 I2 und Ba5 P5 I3: Stufenweise Oxidation von Bariumphosphid mit Iod
;
_journal_name_full 'Zeitschrift fuer Anorganische und Allgemeine Chemie'
_journal_page_first 387
_journal_page_last 393
_journal_volume 629
_journal_year 2003
_chemical_formula_sum 'Ba3 I2 P3'
_chemical_name_systematic 'Ba3 (P3) I2'
_space_group_IT_number 62
_symmetry_space_group_name_Hall '-P 2ac 2n'
_symmetry_space_group_name_H-M 'P n m a'
_cell_angle_alpha 90
_cell_angle_beta 90
_cell_angle_gamma 90
_cell_formula_units_Z 4
_cell_length_a 17.195
_cell_length_b 4.6244
_cell_length_c 14.272
_cell_volume 1134.860
_citation_journal_id_ASTM ZAACAB
_cod_data_source_file Nuss_ZAACAB_2003_788.cif
_cod_data_source_block Ba3I2P3
_cod_original_cell_volume 1134.86
_cod_database_code 1536181

loop_
_symmetry_equiv_pos_as_xyz
x,y,z
-x+1/2,-y,z+1/2
x+1/2,-y+1/2,-z+1/2
-x,y+1/2,-z
-x,-y,-z
x-1/2,y,-z-1/2
-x-1/2,y-1/2,z-1/2
x,-y-1/2,z

loop_
_atom_site_label
_atom_site_type_symbol
_atom_site_fract_x
_atom_site_fract_y
_atom_site_fract_z
_atom_site_occupancy
_atom_site_U_iso_or_equiv
Ba1 Ba+2 0.37122 0.25 0.88358 1 0.0
P2 P-1 0.71031 0.25 0.25048 1 0.0
P1 P-1 0.72763 0.25 0.99557 1 0.0
I2 I-1 0.49113 0.25 0.63528 1 0.0
P3 P-1 0.7875 0.25 0.1252 1 0.0
Ba3 Ba+2 0.1446 0.25 0.04181 1 0.0
Ba2 Ba+2 0.65934 0.25 0.78757 1 0.0
I1 I-1 0.46963 0.25 0.11355 1 0.0
